data_1516505
loop_
_publ_author_name
'Chan, Siu-Chung'
'England, Jason'
'Wieghardt, Karl'
'Wong, Chun-Yuen'

_publ_section_title
;
 Trapping of the putative 1,2-dinitrosoarene intermediate of benzofuroxan
 tautomerization by coordination at ruthenium and exploration of its redox
 non-innocence
;
_journal_issue 10
_journal_name_full 'Chemical Science'
_journal_page_first 3883
_journal_paper_doi 10.1039/C4SC01185F
_journal_volume 5
_journal_year 2014
_chemical_formula_sum 'C27 H22 Cl2 F6 N6 O2 P Ru'
_chemical_formula_weight 779.45
_chemical_name_systematic
; 
 ? 
;
_space_group_IT_number 14
_symmetry_cell_setting monoclinic
_symmetry_space_group_name_Hall '-P 2ybc'
_symmetry_space_group_name_H-M 'P 1 21/c 1'
_atom_sites_solution_hydrogens geom
_atom_sites_solution_primary direct
_atom_sites_solution_secondary difmap
_audit_creation_method SHELXL-97
_cell_angle_alpha 90.00
_cell_angle_beta 95.869(5)
_cell_angle_gamma 90.00
_cell_formula_units_Z 4
_cell_length_a 13.5677(7)
_cell_length_b 14.3521(8)
_cell_length_c 15.4809(7)
_cell_measurement_reflns_used 4246
_cell_measurement_temperature 173(2)
_cell_measurement_theta_max 28.8597
_cell_measurement_theta_min 3.1632
_cell_volume 2998.7(3)
_computing_structure_refinement 'SHELXL-97 (Sheldrick, 1997)'
_computing_structure_solution 'SHELXS-97 (Sheldrick, 1990)'
_diffrn_ambient_temperature 173(2)
_diffrn_detector_area_resol_mean 16.1270
_diffrn_measured_fraction_theta_full 0.990
_diffrn_measured_fraction_theta_max 0.990
_diffrn_measurement_device_type 'Xcalibur, Sapphire3, Gemini ultra'
_diffrn_measurement_method '\w scans'
_diffrn_radiation_monochromator graphite
_diffrn_radiation_source 'fine-focus sealed tube'
_diffrn_radiation_type MoK\a
_diffrn_radiation_wavelength 0.71073
_diffrn_reflns_av_R_equivalents 0.0302
_diffrn_reflns_av_sigmaI/netI 0.0433
_diffrn_reflns_limit_h_max 16
_diffrn_reflns_limit_h_min -16
_diffrn_reflns_limit_k_max 18
_diffrn_reflns_limit_k_min -17
_diffrn_reflns_limit_l_max 19
_diffrn_reflns_limit_l_min -19
_diffrn_reflns_number 13141
_diffrn_reflns_theta_full 26.50
_diffrn_reflns_theta_max 26.50
_diffrn_reflns_theta_min 3.24
_exptl_absorpt_coefficient_mu 0.830
_exptl_absorpt_correction_T_max 1.00000
_exptl_absorpt_correction_T_min 0.77489
_exptl_absorpt_correction_type multi-scan
_exptl_absorpt_process_details 'CrysAlisPro, Agilent Technologies, Version 1.171.35.21'
_exptl_crystal_colour purple
_exptl_crystal_density_diffrn 1.726
_exptl_crystal_density_method 'not measured'
_exptl_crystal_description block
_exptl_crystal_F_000 1556
_exptl_crystal_size_max 0.79
_exptl_crystal_size_mid 0.26
_exptl_crystal_size_min 0.02
_refine_diff_density_max 1.056
_refine_diff_density_min -0.782
_refine_diff_density_rms 0.102
_refine_ls_extinction_method none
_refine_ls_goodness_of_fit_ref 1.049
_refine_ls_hydrogen_treatment constr
_refine_ls_matrix_type full
_refine_ls_number_parameters 406
_refine_ls_number_reflns 6151
_refine_ls_number_restraints 0
_refine_ls_restrained_S_all 1.049
_refine_ls_R_factor_all 0.0643
_refine_ls_R_factor_gt 0.0471
_refine_ls_shift/su_max 0.000
_refine_ls_shift/su_mean 0.000
_refine_ls_structure_factor_coef Fsqd
_refine_ls_weighting_details 'calc w=1/[\s^2^(Fo^2^)+(0.0627P)^2^+6.5723P] where P=(Fo^2^+2Fc^2^)/3'
_refine_ls_weighting_scheme calc
_refine_ls_wR_factor_gt 0.1198
_refine_ls_wR_factor_ref 0.1357
_reflns_number_gt 4905
_reflns_number_total 6151
_reflns_threshold_expression >2sigma(I)
_cod_data_source_file c4sc01185f2.cif
_cod_data_source_block complex-2a-anionic-radical
_cod_depositor_comments
;
The following automatic conversions were performed:

'_symmetry_cell_setting' value 'Monoclinic' changed to 'monoclinic'
according to
/usr/data/users/saulius/crontab/automatic-downloads/rss-feeds/RSC/lib/dictionaries/cif_core.dic
dictionary named 'cif_core.dic' version 2.4.2 from 2011-04-26.

Automatic conversion script
Id: cif_fix_values 2281 2013-09-26 08:29:07Z andrius 

 Adding full bibliography for 1516502--1516506.cif.
;
_cod_original_sg_symbol_H-M P2(1)/c
_cod_database_code 1516505

loop_
_symmetry_equiv_pos_as_xyz
'x, y, z'
'-x, y+1/2, -z+1/2'
'-x, -y, -z'
'x, -y-1/2, z-1/2'

loop_
_atom_site_label
_atom_site_type_symbol
_atom_site_fract_x
_atom_site_fract_y
_atom_site_fract_z
_atom_site_U_iso_or_equiv
_atom_site_adp_type
_atom_site_occupancy
_atom_site_symmetry_multiplicity
_atom_site_calc_flag
_atom_site_refinement_flags
C1 C 0.3900(3) 0.2578(3) 0.9106(3) 0.0310(9) Uani 1 1 d .
C2 C 0.4675(4) 0.3215(4) 0.9163(3) 0.0477(12) Uani 1 1 d .
H2 H 0.5001 0.3351 0.8678 0.057 Uiso 1 1 calc R
C3 C 0.4955(4) 0.3642(4) 0.9946(4) 0.0569(14) Uani 1 1 d .
H3 H 0.5477 0.4065 0.9991 0.068 Uiso 1 1 calc R
C4 C 0.4455(4) 0.3444(4) 1.0684(3) 0.0498(13) Uani 1 1 d .
H4 H 0.4648 0.3745 1.1206 0.060 Uiso 1 1 calc R
C5 C 0.3700(3) 0.2823(3) 1.0643(3) 0.0404(11) Uani 1 1 d .
H5 H 0.3385 0.2689 1.1135 0.048 Uiso 1 1 calc R
C6 C 0.3396(3) 0.2382(3) 0.9846(3) 0.0301(9) Uani 1 1 d .
C7 C 0.1718(3) 0.3429(3) 0.8147(3) 0.0351(10) Uani 1 1 d .
H7 H 0.2367 0.3501 0.8014 0.042 Uiso 1 1 calc R
C8 C 0.1122(4) 0.4200(3) 0.8132(3) 0.0405(11) Uani 1 1 d .
H8 H 0.1362 0.4782 0.7992 0.049 Uiso 1 1 calc R
C9 C 0.0164(4) 0.4099(3) 0.8325(3) 0.0438(12) Uani 1 1 d .
H9 H -0.0249 0.4616 0.8333 0.053 Uiso 1 1 calc R
C10 C -0.0180(3) 0.3232(3) 0.8508(3) 0.0384(10) Uani 1 1 d .
H10 H -0.0834 0.3154 0.8624 0.046 Uiso 1 1 calc R
C11 C 0.0452(3) 0.2466(3) 0.8519(2) 0.0293(9) Uani 1 1 d .
C12 C 0.0163(3) 0.1502(3) 0.8695(2) 0.0283(8) Uani 1 1 d .
C13 C -0.0784(3) 0.1245(3) 0.8864(3) 0.0373(10) Uani 1 1 d .
H13 H -0.1275 0.1695 0.8885 0.045 Uiso 1 1 calc R
C14 C -0.0992(3) 0.0324(4) 0.8999(3) 0.0406(11) Uani 1 1 d .
H14 H -0.1623 0.0145 0.9118 0.049 Uiso 1 1 calc R
C15 C -0.0262(3) -0.0328(3) 0.8958(3) 0.0382(10) Uani 1 1 d .
H15 H -0.0396 -0.0956 0.9036 0.046 Uiso 1 1 calc R
C16 C 0.0682(3) -0.0044(3) 0.8797(3) 0.0329(9) Uani 1 1 d .
H16 H 0.1177 -0.0489 0.8774 0.040 Uiso 1 1 calc R
C17 C 0.1494(3) 0.1457(3) 0.6529(3) 0.0323(9) Uani 1 1 d .
H17 H 0.1187 0.2009 0.6665 0.039 Uiso 1 1 calc R
C18 C 0.1353(4) 0.1131(4) 0.5677(3) 0.0418(11) Uani 1 1 d .
H18 H 0.0964 0.1462 0.5253 0.050 Uiso 1 1 calc R
C19 C 0.1797(4) 0.0315(4) 0.5478(3) 0.0472(12) Uani 1 1 d .
H19 H 0.1710 0.0080 0.4915 0.057 Uiso 1 1 calc R
C20 C 0.2378(4) -0.0158(3) 0.6121(3) 0.0430(11) Uani 1 1 d .
H20 H 0.2689 -0.0712 0.5993 0.052 Uiso 1 1 calc R
C21 C 0.2496(3) 0.0198(3) 0.6962(3) 0.0297(9) Uani 1 1 d .
C22 C 0.3088(3) -0.0255(3) 0.7700(3) 0.0308(9) Uani 1 1 d .
C23 C 0.3638(4) -0.1059(4) 0.7618(4) 0.0460(12) Uani 1 1 d .
H23 H 0.3630 -0.1352 0.7081 0.055 Uiso 1 1 calc R
C24 C 0.4193(4) -0.1423(4) 0.8330(4) 0.0517(13) Uani 1 1 d .
H24 H 0.4572 -0.1957 0.8278 0.062 Uiso 1 1 calc R
C25 C 0.4181(4) -0.0985(4) 0.9129(4) 0.0477(12) Uani 1 1 d .
H25 H 0.4553 -0.1217 0.9620 0.057 Uiso 1 1 calc R
C26 C 0.3606(3) -0.0197(3) 0.9179(3) 0.0407(11) Uani 1 1 d .
H26 H 0.3585 0.0089 0.9716 0.049 Uiso 1 1 calc R
C27 C 0.6246(6) 0.1167(6) 0.7786(5) 0.090(2) Uani 1 1 d .
H27A H 0.6682 0.1398 0.7375 0.109 Uiso 1 1 calc R
H27B H 0.5579 0.1375 0.7595 0.109 Uiso 1 1 calc R
Cl1 Cl 0.66039(13) 0.16228(16) 0.87883(11) 0.0830(6) Uani 1 1 d .
Cl2 Cl 0.6275(2) -0.0067(2) 0.7787(3) 0.1536(13) Uani 1 1 d .
F1 F 0.0573(3) 0.7692(3) 0.8737(4) 0.1072(17) Uani 1 1 d .
F2 F 0.2075(3) 0.8041(3) 0.9321(4) 0.1131(17) Uani 1 1 d .
F3 F 0.1881(4) 0.7481(4) 0.8009(3) 0.128(2) Uani 1 1 d .
F4 F 0.2544(4) 0.6559(4) 0.9049(4) 0.133(2) Uani 1 1 d .
F5 F 0.1016(4) 0.6295(3) 0.8447(5) 0.138(2) Uani 1 1 d .
F6 F 0.1271(6) 0.6809(5) 0.9788(4) 0.162(3) Uani 1 1 d .
N1 N 0.3535(2) 0.2093(3) 0.8357(2) 0.0314(8) Uani 1 1 d .
N2 N 0.2613(3) 0.1765(2) 0.9708(2) 0.0299(7) Uani 1 1 d .
N3 N 0.1407(2) 0.2576(2) 0.8346(2) 0.0272(7) Uani 1 1 d .
N4 N 0.0897(2) 0.0859(2) 0.8673(2) 0.0258(7) Uani 1 1 d .
N5 N 0.2056(2) 0.1003(2) 0.7161(2) 0.0274(7) Uani 1 1 d .
N6 N 0.3072(2) 0.0173(2) 0.8478(2) 0.0289(7) Uani 1 1 d .
O1 O 0.4003(2) 0.2170(3) 0.7687(2) 0.0507(9) Uani 1 1 d .
O2 O 0.2154(3) 0.1527(3) 1.0350(2) 0.0521(9) Uani 1 1 d .
P1 P 0.15684(11) 0.71293(9) 0.89128(9) 0.0457(3) Uani 1 1 d .
Ru1 Ru 0.22928(2) 0.14080(2) 0.847000(19) 0.02490(12) Uani 1 1 d .

loop_
_atom_site_aniso_label
_atom_site_aniso_U_11
_atom_site_aniso_U_22
_atom_site_aniso_U_33
_atom_site_aniso_U_23
_atom_site_aniso_U_13
_atom_site_aniso_U_12
C1 0.026(2) 0.037(2) 0.029(2) -0.0011(17) -0.0026(15) 0.0083(18)
C2 0.038(3) 0.055(3) 0.051(3) -0.002(2) 0.004(2) -0.005(2)
C3 0.042(3) 0.056(3) 0.070(4) -0.010(3) -0.005(3) -0.011(3)
C4 0.046(3) 0.057(3) 0.044(3) -0.013(2) -0.008(2) 0.006(3)
C5 0.041(2) 0.048(3) 0.031(2) -0.005(2) -0.0035(18) 0.014(2)
C6 0.032(2) 0.033(2) 0.0248(19) -0.0014(17) -0.0024(15) 0.0097(18)
C7 0.040(2) 0.033(2) 0.032(2) 0.0042(18) 0.0025(18) 0.0022(19)
C8 0.064(3) 0.024(2) 0.032(2) 0.0019(18) -0.001(2) 0.008(2)
C9 0.060(3) 0.034(2) 0.036(2) -0.003(2) -0.002(2) 0.022(2)
C10 0.039(2) 0.041(2) 0.034(2) -0.002(2) 0.0004(18) 0.015(2)
C11 0.035(2) 0.031(2) 0.0203(18) -0.0018(16) -0.0023(15) 0.0076(18)
C12 0.031(2) 0.032(2) 0.0222(18) -0.0024(16) 0.0012(15) 0.0057(17)
C13 0.029(2) 0.045(3) 0.038(2) -0.002(2) 0.0022(17) 0.006(2)
C14 0.031(2) 0.052(3) 0.039(2) 0.000(2) 0.0029(18) -0.004(2)
C15 0.046(3) 0.033(2) 0.034(2) -0.0024(19) -0.0009(19) -0.008(2)
C16 0.040(2) 0.029(2) 0.029(2) -0.0028(17) 0.0029(17) 0.0031(19)
C17 0.034(2) 0.032(2) 0.029(2) 0.0021(17) -0.0018(16) 0.0016(18)
C18 0.049(3) 0.047(3) 0.028(2) 0.005(2) -0.0037(19) -0.008(2)
C19 0.058(3) 0.052(3) 0.031(2) -0.006(2) 0.004(2) -0.004(3)
C20 0.049(3) 0.040(3) 0.042(3) -0.012(2) 0.011(2) 0.001(2)
C21 0.0250(19) 0.030(2) 0.035(2) 0.0020(17) 0.0086(16) 0.0013(17)
C22 0.025(2) 0.031(2) 0.038(2) 0.0008(18) 0.0093(16) 0.0010(17)
C23 0.045(3) 0.040(3) 0.055(3) -0.002(2) 0.012(2) 0.015(2)
C24 0.046(3) 0.036(3) 0.073(4) 0.004(3) 0.010(3) 0.020(2)
C25 0.038(3) 0.044(3) 0.061(3) 0.016(2) 0.002(2) 0.014(2)
C26 0.041(2) 0.042(3) 0.038(2) 0.007(2) 0.0027(19) 0.010(2)
C27 0.075(5) 0.127(7) 0.066(4) 0.013(5) -0.009(4) -0.006(5)
Cl1 0.0638(10) 0.1232(16) 0.0634(10) 0.0077(10) 0.0131(8) 0.0305(10)
Cl2 0.117(2) 0.125(2) 0.227(4) -0.048(2) 0.055(2) -0.0523(18)
F1 0.062(2) 0.054(2) 0.204(5) -0.012(3) 0.005(3) 0.0071(19)
F2 0.094(3) 0.089(3) 0.149(5) -0.013(3) -0.021(3) -0.025(3)
F3 0.112(4) 0.193(6) 0.081(3) 0.053(4) 0.021(3) -0.011(4)
F4 0.091(3) 0.165(5) 0.146(5) 0.026(4) 0.026(3) 0.076(4)
F5 0.136(4) 0.069(3) 0.211(7) -0.074(4) 0.018(4) -0.014(3)
F6 0.240(7) 0.168(5) 0.096(4) 0.062(4) 0.096(4) 0.053(5)
N1 0.0320(18) 0.0373(19) 0.0256(17) 0.0045(15) 0.0060(13) 0.0028(15)
N2 0.0342(18) 0.0315(18) 0.0248(17) 0.0034(14) 0.0073(14) 0.0062(15)
N3 0.0316(17) 0.0272(17) 0.0226(16) -0.0003(13) 0.0010(13) 0.0049(14)
N4 0.0272(16) 0.0274(17) 0.0226(15) -0.0023(13) 0.0016(12) 0.0041(14)
N5 0.0299(17) 0.0273(17) 0.0252(16) 0.0001(13) 0.0042(13) 0.0020(14)
N6 0.0263(17) 0.0276(17) 0.0328(18) 0.0042(14) 0.0026(13) 0.0059(14)
O1 0.0452(19) 0.077(3) 0.0307(17) -0.0006(17) 0.0108(14) -0.0086(18)
O2 0.066(2) 0.058(2) 0.0346(18) -0.0022(16) 0.0157(16) -0.0112(19)
P1 0.0544(8) 0.0383(7) 0.0456(7) 0.0000(6) 0.0104(6) 0.0033(6)
Ru1 0.02705(19) 0.02584(18) 0.02189(17) 0.00106(12) 0.00289(12) 0.00526(13)

loop_
_atom_type_symbol
_atom_type_description
_atom_type_scat_dispersion_real
_atom_type_scat_dispersion_imag
_atom_type_scat_source
C C 0.0033 0.0016 'International Tables Vol C Tables 4.2.6.8 and 6.1.1.4'
H H 0.0000 0.0000 'International Tables Vol C Tables 4.2.6.8 and 6.1.1.4'
Cl Cl 0.1484 0.1585 'International Tables Vol C Tables 4.2.6.8 and 6.1.1.4'
F F 0.0171 0.0103 'International Tables Vol C Tables 4.2.6.8 and 6.1.1.4'
N N 0.0061 0.0033 'International Tables Vol C Tables 4.2.6.8 and 6.1.1.4'
O O 0.0106 0.0060 'International Tables Vol C Tables 4.2.6.8 and 6.1.1.4'
P P 0.1023 0.0942 'International Tables Vol C Tables 4.2.6.8 and 6.1.1.4'
Ru Ru -1.2594 0.8363 'International Tables Vol C Tables 4.2.6.8 and 6.1.1.4'

loop_
_geom_angle_atom_site_label_1
_geom_angle_atom_site_label_2
_geom_angle_atom_site_label_3
_geom_angle
C2 C1 N1 125.6(4)
C2 C1 C6 120.1(4)
N1 C1 C6 114.3(4)
C3 C2 C1 119.2(5)
C2 C3 C4 120.6(5)
C5 C4 C3 121.1(5)
C4 C5 C6 119.2(5)
N2 C6 C5 124.9(4)
N2 C6 C1 115.4(3)
C5 C6 C1 119.7(4)
N3 C7 C8 122.9(4)
C7 C8 C9 118.8(4)
C10 C9 C8 119.5(4)
C9 C10 C11 119.8(4)
N3 C11 C10 120.3(4)
N3 C11 C12 115.0(3)
C10 C11 C12 124.7(4)
N4 C12 C13 121.3(4)
N4 C12 C11 115.1(3)
C13 C12 C11 123.6(4)
C14 C13 C12 119.6(4)
C15 C14 C13 119.3(4)
C14 C15 C16 119.5(4)
N4 C16 C15 121.6(4)
N5 C17 C18 122.6(4)
C19 C18 C17 118.7(4)
C18 C19 C20 119.3(4)
C19 C20 C21 119.7(4)
N5 C21 C20 121.1(4)
N5 C21 C22 114.7(4)
C20 C21 C22 124.2(4)
N6 C22 C23 121.1(4)
N6 C22 C21 115.5(4)
C23 C22 C21 123.3(4)
C24 C23 C22 119.9(5)
C23 C24 C25 119.1(4)
C26 C25 C24 118.6(5)
N6 C26 C25 122.5(5)
Cl1 C27 Cl2 112.2(4)
O1 N1 C1 117.9(4)
O1 N1 Ru1 128.0(3)
C1 N1 Ru1 114.0(3)
O2 N2 C6 118.8(4)
O2 N2 Ru1 127.4(3)
C6 N2 Ru1 113.7(3)
C7 N3 C11 118.7(4)
C7 N3 Ru1 124.8(3)
C11 N3 Ru1 116.5(3)
C16 N4 C12 118.6(4)
C16 N4 Ru1 126.4(3)
C12 N4 Ru1 115.0(3)
C17 N5 C21 118.6(4)
C17 N5 Ru1 125.9(3)
C21 N5 Ru1 115.4(3)
C26 N6 C22 118.7(4)
C26 N6 Ru1 125.1(3)
C22 N6 Ru1 116.1(3)
F6 P1 F5 91.2(4)
F6 P1 F4 91.1(3)
F5 P1 F4 91.2(3)
F6 P1 F1 90.5(3)
F5 P1 F1 87.1(3)
F4 P1 F1 177.8(3)
F6 P1 F2 92.2(4)
F5 P1 F2 174.5(3)
F4 P1 F2 93.0(3)
F1 P1 F2 88.6(2)
F6 P1 F3 179.0(4)
F5 P1 F3 89.7(4)
F4 P1 F3 89.3(3)
F1 P1 F3 89.2(3)
F2 P1 F3 86.8(3)
N1 Ru1 N2 81.55(14)
N1 Ru1 N3 94.70(14)
N2 Ru1 N3 87.00(13)
N1 Ru1 N6 89.24(14)
N2 Ru1 N6 98.87(14)
N3 Ru1 N6 173.37(13)
N1 Ru1 N5 95.73(13)
N2 Ru1 N5 176.09(13)
N3 Ru1 N5 96.05(13)
N6 Ru1 N5 78.22(13)
N1 Ru1 N4 171.57(13)
N2 Ru1 N4 93.66(13)
N3 Ru1 N4 78.05(13)
N6 Ru1 N4 98.39(13)
N5 Ru1 N4 89.37(12)

loop_
_geom_bond_atom_site_label_1
_geom_bond_atom_site_label_2
_geom_bond_distance
C1 C2 1.389(6)
C1 N1 1.399(5)
C1 C6 1.421(6)
C2 C3 1.377(8)
C3 C4 1.417(8)
C4 C5 1.354(7)
C5 C6 1.411(6)
C6 N2 1.383(6)
C7 N3 1.341(5)
C7 C8 1.369(6)
C8 C9 1.371(7)
C9 C10 1.369(7)
C10 C11 1.392(6)
C11 N3 1.359(5)
C11 C12 1.471(6)
C12 N4 1.360(5)
C12 C13 1.387(6)
C13 C14 1.373(7)
C14 C15 1.369(7)
C15 C16 1.390(6)
C16 N4 1.347(5)
C17 N5 1.346(5)
C17 C18 1.393(6)
C18 C19 1.367(7)
C19 C20 1.384(7)
C20 C21 1.393(6)
C21 N5 1.350(5)
C21 C22 1.479(6)
C22 N6 1.354(5)
C22 C23 1.387(6)
C23 C24 1.373(7)
C24 C25 1.389(8)
C25 C26 1.380(7)
C26 N6 1.350(5)
C27 Cl1 1.708(8)
C27 Cl2 1.771(9)
F1 P1 1.573(4)
F2 P1 1.579(5)
F3 P1 1.585(4)
F4 P1 1.552(4)
F5 P1 1.550(5)
F6 P1 1.525(5)
N1 O1 1.274(4)
N1 Ru1 1.975(3)
N2 O2 1.272(5)
N2 Ru1 1.989(3)
N3 Ru1 2.060(3)
N4 Ru1 2.104(3)
N5 Ru1 2.101(3)
N6 Ru1 2.063(3)
